data_7702868
loop_
_publ_author_name
'Muthu, Sebastian'
'Yip, John H. K.'
'Vittal, Jagadese J.'

_publ_section_title
;
 Coordination networks of Ag(i) and N,N&#x2032;-
 bis(3-pyridinecarboxamide)-1,6-hexane: structures and anion exchange
;
_journal_issue 24
_journal_name_full 'J. Chem. Soc., Dalton Trans.'
_journal_page_first 4561
_journal_paper_doi 10.1039/B206680G
_journal_year 2002
_chemical_formula_sum 'C18 H22 Ag N5 O5'
_chemical_formula_weight 496.28
_space_group_IT_number 2
_space_group_name_Hall '-P 1'
_space_group_name_H-M_alt 'P -1'
_symmetry_cell_setting triclinic
_symmetry_space_group_name_H-M 'P -1'
_atom_sites_solution_hydrogens geom
_atom_sites_solution_primary direct
_atom_sites_solution_secondary difmap
_audit_creation_method SHELXL-97
_cell_angle_alpha 93.510(2)
_cell_angle_beta 98.761(2)
_cell_angle_gamma 95.219(2)
_cell_formula_units_Z 1
_cell_length_a 5.0952(1)
_cell_length_b 6.9931(2)
_cell_length_c 13.6355(4)
_cell_measurement_reflns_used 8192
_cell_measurement_temperature 223(2)
_cell_measurement_theta_max 25.0
_cell_measurement_theta_min 2.06
_cell_volume 476.80(2)
_computing_cell_refinement 'Bruker AXS, SAINT'
_computing_data_collection 'Bruker AXS, SMART'
_computing_data_reduction 'Bruker AXS, SAINT'
_computing_molecular_graphics 'Bruker AXS, SHELXTL'
_computing_publication_material 'Bruker AXS, SHELXTL'
_computing_structure_refinement 'SHELXL-97 (Sheldrick, 1997)'
_computing_structure_solution 'SHELXS-97 (Sheldrick, 1990)'
_diffrn_ambient_temperature 223(2)
_diffrn_measured_fraction_theta_full 0.948
_diffrn_measured_fraction_theta_max 0.948
_diffrn_measurement_method '\w scans'
_diffrn_radiation_monochromator graphite
_diffrn_radiation_source 'fine-focus sealed tube'
_diffrn_radiation_type MoK\a
_diffrn_radiation_wavelength 0.71073
_diffrn_reflns_av_R_equivalents 0.0206
_diffrn_reflns_av_sigmaI/netI 0.0332
_diffrn_reflns_limit_h_max 6
_diffrn_reflns_limit_h_min -6
_diffrn_reflns_limit_k_max 6
_diffrn_reflns_limit_k_min -8
_diffrn_reflns_limit_l_max 17
_diffrn_reflns_limit_l_min -17
_diffrn_reflns_number 3178
_diffrn_reflns_theta_full 26.37
_diffrn_reflns_theta_max 26.37
_diffrn_reflns_theta_min 2.93
_exptl_absorpt_coefficient_mu 1.099
_exptl_absorpt_correction_T_max 0.9562
_exptl_absorpt_correction_T_min 0.7760
_exptl_absorpt_correction_type 'sadabs (Sheldrick, 1996)'
_exptl_crystal_colour colorless
_exptl_crystal_density_diffrn 1.728
_exptl_crystal_density_meas ?
_exptl_crystal_density_method 'not measured'
_exptl_crystal_description 'thin plate'
_exptl_crystal_F_000 252
_exptl_crystal_size_max 0.26
_exptl_crystal_size_mid 0.06
_exptl_crystal_size_min 0.03
_refine_diff_density_max 0.560
_refine_diff_density_min -0.592
_refine_diff_density_rms 0.081
_refine_ls_extinction_method none
_refine_ls_goodness_of_fit_ref 1.078
_refine_ls_hydrogen_treatment mixed
_refine_ls_matrix_type full
_refine_ls_number_parameters 144
_refine_ls_number_reflns 1861
_refine_ls_number_restraints 27
_refine_ls_restrained_S_all 1.171
_refine_ls_R_factor_all 0.0434
_refine_ls_R_factor_gt 0.0371
_refine_ls_shift/su_max 0.000
_refine_ls_shift/su_mean 0.000
_refine_ls_structure_factor_coef Fsqd
_refine_ls_weighting_details 'calc w=1/[\s^2^(Fo^2^)+(0.0363P)^2^+0.7733P] where P=(Fo^2^+2Fc^2^)/3'
_refine_ls_weighting_scheme calc
_refine_ls_wR_factor_gt 0.0868
_refine_ls_wR_factor_ref 0.0897
_reflns_number_gt 1683
_reflns_number_total 1861
_reflns_threshold_expression >2sigma(I)
_cod_data_source_file b206680g.txt
_cod_data_source_block compound_AgLNO3
_cod_depositor_comments
;
The following automatic conversions were performed:

data item '_exptl_crystal_density_meas' value 'not measured' was
changed to '?' -- the value is perceived as not measured.

Automatic conversion script
Id: cif_fix_values 6909 2019-04-08 15:41:33Z antanas 
;
_cod_original_sg_symbol_H-M P-1
_cod_database_code 7702868

loop_
_symmetry_equiv_pos_as_xyz
'x, y, z'
'-x, -y, -z'

loop_
_atom_site_label
_atom_site_type_symbol
_atom_site_fract_x
_atom_site_fract_y
_atom_site_fract_z
_atom_site_U_iso_or_equiv
_atom_site_adp_type
_atom_site_occupancy
_atom_site_symmetry_multiplicity
_atom_site_calc_flag
_atom_site_refinement_flags
Ag1 Ag 0.0000 0.5000 0.5000 0.04628(19) Uani 1 2 d S
C1 C 0.5041(7) 0.3546(6) 0.6154(3) 0.0326(8) Uani 1 1 d .
H1 H 0.4412 0.2450 0.5733 0.039 Uiso 1 1 calc R
C2 C 0.7389(8) 0.3533(6) 0.6796(3) 0.0324(8) Uani 1 1 d .
H2 H 0.8321 0.2449 0.6817 0.039 Uiso 1 1 calc R
C3 C 0.8338(7) 0.5177(5) 0.7415(2) 0.0281(8) Uani 1 1 d .
H3 H 0.9947 0.5222 0.7846 0.034 Uiso 1 1 calc R
C4 C 0.6875(6) 0.6748(5) 0.7386(2) 0.0233(7) Uani 1 1 d .
C5 C 0.4525(7) 0.6644(5) 0.6719(2) 0.0281(8) Uani 1 1 d .
H5 H 0.3541 0.7702 0.6695 0.034 Uiso 1 1 calc R
C6 C 0.7979(6) 0.8510(5) 0.8059(2) 0.0230(7) Uani 1 1 d .
O1 O 1.0414(5) 0.8842(4) 0.83278(19) 0.0349(6) Uani 1 1 d .
N1 N 0.3607(6) 0.5068(5) 0.6103(2) 0.0310(7) Uani 1 1 d .
C7 C 0.7208(6) 1.1344(5) 0.9048(2) 0.0259(7) Uani 1 1 d .
H7A H 0.8619 1.2090 0.8792 0.031 Uiso 1 1 calc R
H7B H 0.7958 1.0937 0.9690 0.031 Uiso 1 1 calc R
C8 C 0.5021(6) 1.2605(5) 0.9186(3) 0.0260(7) Uani 1 1 d .
H8A H 0.3605 1.1865 0.9442 0.031 Uiso 1 1 calc R
H8B H 0.4275 1.3025 0.8546 0.031 Uiso 1 1 calc R
C9 C 0.6072(6) 1.4359(5) 0.9902(3) 0.0266(7) Uani 1 1 d .
H9A H 0.6889 1.3928 1.0529 0.032 Uiso 1 1 calc R
H9B H 0.7448 1.5112 0.9630 0.032 Uiso 1 1 calc R
N2 N 0.6256(5) 0.9641(4) 0.8366(2) 0.0257(6) Uani 1 1 d .
H2A H 0.4573 0.9369 0.8163 0.031 Uiso 1 1 calc R
N3 N 0.0000 1.0000 0.5000 0.0635(19) Uani 1 2 d SD
O2 O 0.1067(19) 0.8656(10) 0.5181(6) 0.071(2) Uani 0.50 1 d PD
O3 O 0.087(2) 1.0893(16) 0.4255(8) 0.083(2) Uiso 0.40 1 d PD
O4 O -0.194(2) 1.0579(19) 0.5177(10) 0.083(2) Uiso 0.40 1 d PD
O3A O -0.053(12) 1.117(6) 0.560(2) 0.15(2) Uiso 0.10 1 d PD
O4A O -0.045(13) 1.037(7) 0.4106(15) 0.15(2) Uiso 0.10 1 d PD

loop_
_atom_site_aniso_label
_atom_site_aniso_U_11
_atom_site_aniso_U_22
_atom_site_aniso_U_33
_atom_site_aniso_U_23
_atom_site_aniso_U_13
_atom_site_aniso_U_12
Ag1 0.0272(2) 0.0724(4) 0.0317(2) -0.0130(2) -0.00793(16) -0.0020(2)
C1 0.0347(19) 0.032(2) 0.0285(18) -0.0057(15) 0.0057(14) -0.0045(16)
C2 0.038(2) 0.029(2) 0.0305(18) -0.0018(15) 0.0056(15) 0.0061(16)
C3 0.0239(17) 0.035(2) 0.0241(16) 0.0014(14) -0.0001(13) 0.0038(15)
C4 0.0201(15) 0.0270(18) 0.0215(15) -0.0023(13) 0.0032(12) -0.0017(13)
C5 0.0220(16) 0.034(2) 0.0271(17) -0.0059(14) 0.0019(13) 0.0024(14)
C6 0.0209(16) 0.0251(18) 0.0220(15) 0.0005(13) 0.0013(12) 0.0013(13)
O1 0.0170(12) 0.0406(15) 0.0427(15) -0.0126(12) -0.0024(10) 0.0026(10)
N1 0.0253(15) 0.0387(18) 0.0258(14) -0.0068(13) 0.0013(11) -0.0025(13)
C7 0.0219(16) 0.0237(18) 0.0291(17) -0.0041(14) -0.0015(13) 0.0000(13)
C8 0.0208(16) 0.0249(18) 0.0302(17) -0.0046(14) 0.0017(13) -0.0002(13)
C9 0.0206(16) 0.0265(19) 0.0299(17) -0.0059(14) 0.0002(13) -0.0003(13)
N2 0.0167(13) 0.0271(16) 0.0304(15) -0.0061(12) -0.0004(11) -0.0014(11)
N3 0.036(3) 0.050(4) 0.098(5) -0.036(4) 0.011(3) -0.003(3)
O2 0.101(6) 0.035(4) 0.072(5) 0.003(4) -0.018(5) 0.041(4)

loop_
_atom_type_symbol
_atom_type_description
_atom_type_scat_dispersion_real
_atom_type_scat_dispersion_imag
_atom_type_scat_source
C C 0.0033 0.0016 'International Tables Vol C Tables 4.2.6.8 and 6.1.1.4'
H H 0.0000 0.0000 'International Tables Vol C Tables 4.2.6.8 and 6.1.1.4'
N N 0.0061 0.0033 'International Tables Vol C Tables 4.2.6.8 and 6.1.1.4'
O O 0.0106 0.0060 'International Tables Vol C Tables 4.2.6.8 and 6.1.1.4'
Ag Ag -0.8971 1.1015 'International Tables Vol C Tables 4.2.6.8 and 6.1.1.4'

loop_
_geom_angle_atom_site_label_1
_geom_angle_atom_site_label_2
_geom_angle_atom_site_label_3
_geom_angle
_geom_angle_site_symmetry_1
_geom_angle_site_symmetry_3
N1 Ag1 N1 180.000(1) 2_566 .
N1 Ag1 O2 96.51(19) 2_566 .
N1 Ag1 O2 83.49(19) . .
N1 Ag1 O2 83.49(19) 2_566 2_566
N1 Ag1 O2 96.51(19) . 2_566
O2 Ag1 O2 180.000(1) . 2_566
N1 C1 C2 123.1(3) . .
C1 C2 C3 118.3(3) . .
C4 C3 C2 119.5(3) . .
C5 C4 C3 118.6(3) . .
C5 C4 C6 123.4(3) . .
C3 C4 C6 118.0(3) . .
N1 C5 C4 122.4(3) . .
O1 C6 N2 122.3(3) . .
O1 C6 C4 119.9(3) . .
N2 C6 C4 117.9(3) . .
C1 N1 C5 118.0(3) . .
C1 N1 Ag1 120.3(2) . .
C5 N1 Ag1 121.6(2) . .
N2 C7 C8 112.5(3) . .
C7 C8 C9 111.2(3) . .
C9 C9 C8 113.5(3) 2_687 .
C6 N2 C7 120.4(3) . .
O2 N3 O2 180.0(9) 2_576 .
O2 N3 O4 45.0(6) 2_576 .
O2 N3 O4 135.0(6) . .
O2 N3 O4 135.0(6) 2_576 2_576
O2 N3 O4 45.0(6) . 2_576
O4 N3 O4 180.0(13) . 2_576
O2 N3 O3A 54.3(16) 2_576 .
O2 N3 O3A 125.7(16) . .
O4 N3 O3A 45(3) . .
O4 N3 O3A 135(3) 2_576 .
O2 N3 O3A 125.7(16) 2_576 2_576
O2 N3 O3A 54.3(16) . 2_576
O4 N3 O3A 135(3) . 2_576
O4 N3 O3A 45(3) 2_576 2_576
O3A N3 O3A 180.00(4) . 2_576
O2 N3 O4A 62.4(15) 2_576 .
O2 N3 O4A 117.6(15) . .
O4 N3 O4A 93(2) . .
O4 N3 O4A 87(2) 2_576 .
O3A N3 O4A 116.4(13) . .
O3A N3 O4A 63.6(13) 2_576 .
O2 N3 O4A 117.6(15) 2_576 2_576
O2 N3 O4A 62.4(15) . 2_576
O4 N3 O4A 87(2) . 2_576
O4 N3 O4A 93(2) 2_576 2_576
O3A N3 O4A 63.6(13) . 2_576
O3A N3 O4A 116.4(13) 2_576 2_576
O4A N3 O4A 180.00(4) . 2_576
O2 N3 O3 112.7(6) 2_576 2_576
O2 N3 O3 67.3(6) . 2_576
O4 N3 O3 69.4(7) . 2_576
O4 N3 O3 110.6(7) 2_576 2_576
O3A N3 O3 71(2) . 2_576
O3A N3 O3 109(2) 2_576 2_576
O4A N3 O3 147(3) . 2_576
O4A N3 O3 33(3) 2_576 2_576
O2 N3 O3 67.3(6) 2_576 .
O2 N3 O3 112.7(6) . .
O4 N3 O3 110.6(7) . .
O4 N3 O3 69.4(7) 2_576 .
O3A N3 O3 109(2) . .
O3A N3 O3 71(2) 2_576 .
O4A N3 O3 33(3) . .
O4A N3 O3 147(3) 2_576 .
O3 N3 O3 180.000(5) 2_576 .
O4 O2 O3A 54(3) 2_576 2_576
O4 O2 N3 67.8(8) 2_576 .
O3A O2 N3 65.2(10) 2_576 .
O4 O2 O4A 109(3) 2_576 2_576
O3A O2 O4A 127.7(16) 2_576 2_576
N3 O2 O4A 62.9(9) . 2_576
O4 O2 O3 127.9(12) 2_576 2_576
O3A O2 O3 114(3) 2_576 2_576
N3 O2 O3 62.7(6) . 2_576
O4A O2 O3 32(3) 2_576 2_576
O4 O2 Ag1 130.1(12) 2_576 .
O3A O2 Ag1 94(2) 2_576 .
N3 O2 Ag1 138.3(6) . .
O4A O2 Ag1 121(3) 2_576 .
O3 O2 Ag1 98.5(7) 2_576 .
O4A O3 N3 67.6(16) . .
O4A O3 O2 64(3) . 2_576
N3 O3 O2 50.0(4) . 2_576
O4A O3 O4 95(2) . 2_576
N3 O3 O4 49.4(5) . 2_576
O2 O3 O4 98.5(7) 2_576 2_576
O4A O3 O3A 62(3) . 2_576
N3 O3 O3A 50.4(12) . 2_576
O2 O3 O3A 94.1(18) 2_576 2_576
O4 O3 O3A 36(2) 2_576 2_576
O2 O4 O3A 74(3) 2_576 .
O2 O4 N3 67.1(8) 2_576 .
O3A O4 N3 70.2(17) . .
O2 O4 O3 125.9(13) 2_576 2_576
O3A O4 O3 75(2) . 2_576
N3 O4 O3 61.2(6) . 2_576
O2 O4 O4A 104(2) 2_576 2_576
O3A O4 O4A 51(2) . 2_576
N3 O4 O4A 49.0(14) . 2_576
O3 O4 O4A 26(2) 2_576 2_576
O2 O4 O4A 42.3(19) 2_576 .
O3A O4 O4A 99(3) . .
N3 O4 O4A 45.7(12) . .
O3 O4 O4A 102.5(11) 2_576 .
O4A O4 O4A 94.6(7) 2_576 .
O4 O3A O2 52(2) . 2_576
O4 O3A N3 64.9(16) . .
O2 O3A N3 60.5(11) 2_576 .
O4 O3A O4A 97(3) . 2_576
O2 O3A O4A 120(2) 2_576 2_576
N3 O3A O4A 60.2(11) . 2_576
O4 O3A O3 69(3) . 2_576
O2 O3A O3 108(3) 2_576 2_576
N3 O3A O3 58.9(15) . 2_576
O4A O3A O3 30(3) 2_576 2_576
O3 O4A O2 85(4) . 2_576
O3 O4A N3 80(3) . .
O2 O4A N3 54.7(10) 2_576 .
O3 O4A O3A 89(4) . 2_576
O2 O4A O3A 110.7(18) 2_576 2_576
N3 O4A O3A 56.2(10) . 2_576
O3 O4A O4 59(2) . 2_576
O2 O4A O4 93.1(16) 2_576 2_576
N3 O4A O4 44.1(10) . 2_576
O3A O4A O4 33(2) 2_576 2_576
O3 O4A O4 104(3) . .
O2 O4A O4 28.4(12) 2_576 .
N3 O4A O4 41.3(12) . .
O3A O4A O4 90(2) 2_576 .
O4 O4A O4 85.4(7) 2_576 .

loop_
_geom_bond_atom_site_label_1
_geom_bond_atom_site_label_2
_geom_bond_distance
_geom_bond_site_symmetry_2
Ag1 N1 2.185(3) 2_566
Ag1 N1 2.185(3) .
Ag1 O2 2.554(8) .
Ag1 O2 2.554(8) 2_566
C1 N1 1.344(5) .
C1 C2 1.372(5) .
C2 C3 1.387(5) .
C3 C4 1.382(5) .
C4 C5 1.382(5) .
C4 C6 1.502(4) .
C5 N1 1.346(4) .
C6 O1 1.235(4) .
C6 N2 1.330(4) .
C7 N2 1.463(4) .
C7 C8 1.509(5) .
C8 C9 1.523(4) .
C9 C9 1.519(7) 2_687
N3 O2 1.149(6) 2_576
N3 O2 1.149(6) .
N3 O4 1.155(10) .
N3 O4 1.155(10) 2_576
N3 O3A 1.200(15) .
N3 O3A 1.200(15) 2_576
N3 O4A 1.253(15) .
N3 O4A 1.253(15) 2_576
N3 O3 1.334(9) 2_576
N3 O3 1.334(9) .
O2 O4 0.882(12) 2_576
O2 O3A 1.07(3) 2_576
O2 O4A 1.25(3) 2_576
O2 O3 1.386(14) 2_576
O3 O4A 0.73(7) .
O3 O2 1.386(14) 2_576
O3 O4 1.424(16) 2_576
O3 O3A 1.47(4) 2_576
O4 O2 0.882(12) 2_576
O4 O3A 0.90(6) .
O4 O3 1.424(16) 2_576
O4 O4A 1.66(4) 2_576
O4 O4A 1.75(4) .
O3A O2 1.07(3) 2_576
O3A O4A 1.29(3) 2_576
O3A O3 1.47(4) 2_576
O4A O2 1.25(3) 2_576
O4A O3A 1.29(3) 2_576
O4A O4 1.66(4) 2_576
